data_3500099
loop_
_publ_author_name
'Thierry Maris'

_publ_section_references
;
Dolomanov, O.V., Bourhis, L.J., Gildea, R.J, Howard, J.A.K. & Puschmann, H.
 (2009), J. Appl. Cryst. 42, 339-341.

Sheldrick, G.M. (2015). Acta Cryst. C71, 3-8.

Sheldrick, G.M. (2015). Acta Cryst. A71, 3-8.
;
_publ_section_title
;
 tetraoctadecylammonium bromide
;
_journal_name_full 'Personal communication to COD'
_journal_year 2020
_chemical_formula_moiety 'C72 H148 N, Br'
_chemical_formula_sum 'C72 H148 Br N'
_chemical_formula_weight 1107.82
_chemical_name_common 'tetraoctadecylammonium bromide'
_chemical_name_systematic 'tetraoctadecylazanium bromide'
_space_group_crystal_system triclinic
_space_group_IT_number 2
_space_group_name_Hall '-P 1'
_space_group_name_H-M_alt 'P -1'
_atom_sites_solution_hydrogens geom
_atom_sites_solution_primary dual
_audit_creation_date 2020-01-24
_cell_angle_alpha 84.677(5)
_cell_angle_beta 86.411(4)
_cell_angle_gamma 89.304(4)
_cell_formula_units_Z 2
_cell_length_a 9.2166(7)
_cell_length_b 9.3860(8)
_cell_length_c 40.8259(5)
_cell_measurement_reflns_used 7013
_cell_measurement_temperature 150
_cell_measurement_theta_max 54.180
_cell_measurement_theta_min 2.844
_cell_volume 3509.5(4)
_computing_cell_refinement
;     
SAINT (2007) ; Integration Software for Single Crystal Data. 
Bruker AXS Inc., Madison, WI 53719-1173.'
;
_computing_data_collection
;
APEX 2 (2007) Bruker AXS Inc., Madison, WI 53719-1173.
;
_computing_data_reduction
;     
SAINT (2007) ; Integration Software for Single Crystal Data. 
Bruker AXS Inc., Madison, WI 53719-1173.'
;
_computing_molecular_graphics 'Olex2 1.3 (Dolomanov et al., 2009)'
_computing_publication_material 'Olex2 1.3 (Dolomanov et al., 2009)'
_computing_structure_refinement 'XL  (Sheldrick, 2008)'
_computing_structure_solution 'XT (Sheldrick, 2015)'
_diffrn_ambient_temperature 150
_diffrn_detector 'CMOS Area detector'
_diffrn_detector_area_resol_mean 10.24
_diffrn_detector_type 'Bruker Photon 100 CMOS Detector'
_diffrn_measured_fraction_theta_full 0.957
_diffrn_measured_fraction_theta_max 0.921
_diffrn_measurement_device 'k-geometry diffractometer'
_diffrn_measurement_device_type 'Bruker Venture Metaljet'
_diffrn_measurement_method '\w and \f scans'
_diffrn_radiation_collimation 'Focusing mirrors'
_diffrn_radiation_monochromator 'Helios MX Mirror Optics'
_diffrn_radiation_probe x-ray
_diffrn_radiation_type GaK\a
_diffrn_radiation_wavelength 1.34139
_diffrn_reflns_av_R_equivalents 0.0631
_diffrn_reflns_av_unetI/netI 0.0571
_diffrn_reflns_Laue_measured_fraction_full 0.957
_diffrn_reflns_Laue_measured_fraction_max 0.921
_diffrn_reflns_limit_h_max 11
_diffrn_reflns_limit_h_min -11
_diffrn_reflns_limit_k_max 11
_diffrn_reflns_limit_k_min -11
_diffrn_reflns_limit_l_max 49
_diffrn_reflns_limit_l_min -49
_diffrn_reflns_number 28277
_diffrn_reflns_point_group_measured_fraction_full 0.957
_diffrn_reflns_point_group_measured_fraction_max 0.921
_diffrn_reflns_theta_full 53.594
_diffrn_reflns_theta_max 55.790
_diffrn_reflns_theta_min 1.895
_diffrn_source 'Metal Jet'
_diffrn_source_current 2.86
_diffrn_source_power 0.1996566
_diffrn_source_target Ga
_diffrn_source_type 'Gallium Liquid Metal Jet Source'
_diffrn_source_voltage 69.81
_exptl_absorpt_coefficient_mu 0.692
_exptl_absorpt_correction_T_max 0.5122
_exptl_absorpt_correction_T_min 0.2746
_exptl_absorpt_correction_type multi-scan
_exptl_absorpt_process_details
; 
SADABS-2016/2 (Bruker,2016/2) was used for absorption correction. 
wR2(int) was 0.1631 before and 0.1066 after correction. 
The Ratio of minimum to maximum transmission is 0.5361. 
The \l/2 correction factor is Not present.'
;
_exptl_crystal_colour 'clear light colourless'
_exptl_crystal_colour_lustre clear
_exptl_crystal_colour_modifier light
_exptl_crystal_colour_primary colourless
_exptl_crystal_density_diffrn 1.048
_exptl_crystal_description Plate
_exptl_crystal_F_000 1244
_exptl_crystal_size_max 0.17
_exptl_crystal_size_mid 0.15
_exptl_crystal_size_min 0.03
_exptl_special_details
;
X-ray crystallographic data for I were collected from a single crystal
sample, which was mounted on a loop fiber. Data were collected using
a Bruker Venture diffractometer equipped with a Photon 100 CMOS Detector,
a Helios MX optics and a Kappa goniometer. The crystal-to-detector distance 
was 4.0 cm, and the data collection was carried out in 1024 x 1024 pixel mode.
;
_geom_special_details
;
 All esds (except the esd in the dihedral angle between two l.s. planes)
 are estimated using the full covariance matrix.  The cell esds are taken
 into account individually in the estimation of esds in distances, angles
 and torsion angles; correlations between esds in cell parameters are only
 used when they are defined by crystal symmetry.  An approximate (isotropic)
 treatment of cell esds is used for estimating esds involving l.s. planes.
;
_refine_diff_density_max 0.371
_refine_diff_density_min -0.356
_refine_diff_density_rms 0.049
_refine_ls_extinction_coef .
_refine_ls_extinction_method none
_refine_ls_goodness_of_fit_ref 1.125
_refine_ls_hydrogen_treatment constr
_refine_ls_matrix_type full
_refine_ls_number_parameters 671
_refine_ls_number_reflns 12708
_refine_ls_number_restraints 0
_refine_ls_restrained_S_all 1.125
_refine_ls_R_factor_all 0.1057
_refine_ls_R_factor_gt 0.0834
_refine_ls_shift/su_max 0.001
_refine_ls_shift/su_mean 0.000
_refine_ls_structure_factor_coef Fsqd
_refine_ls_weighting_details 'w=1/[\s^2^(Fo^2^)+(0.0721P)^2^+4.3611P] where P=(Fo^2^+2Fc^2^)/3'
_refine_ls_weighting_scheme calc
_refine_ls_wR_factor_gt 0.2288
_refine_ls_wR_factor_ref 0.2443
_reflns_Friedel_coverage 0.000
_reflns_Friedel_fraction_full .
_reflns_Friedel_fraction_max .
_reflns_number_gt 10128
_reflns_number_total 12708
_reflns_special_details
;
 Reflections were merged by SHELXL according to the crystal
 class for the calculation of statistics and refinement.
 
 _reflns_Friedel_fraction is defined as the number of unique
 Friedel pairs measured divided by the number that would be
 possible theoretically, ignoring centric projections and
 systematic absences.
;
_reflns_threshold_expression 'I > 2\s(I)'
_cod_data_source_file c18nbr.cif
_cod_data_source_block c18nbr
_cod_database_code 3500099

loop_
_space_group_symop_id
_space_group_symop_operation_xyz
1 'x, y, z'
2 '-x, -y, -z'

loop_
_atom_site_label
_atom_site_type_symbol
_atom_site_fract_x
_atom_site_fract_y
_atom_site_fract_z
_atom_site_U_iso_or_equiv
_atom_site_adp_type
_atom_site_occupancy
_atom_site_site_symmetry_order
_atom_site_calc_flag
_atom_site_refinement_flags_posn
_atom_site_refinement_flags_adp
_atom_site_refinement_flags_occupancy
_atom_site_disorder_assembly
_atom_site_disorder_group
Br15 Br 0.72815(5) 0.74974(5) 0.50013(2) 0.0953(2) Uani 1 1 d . . . . .
N1 N 0.2262(4) 0.7507(3) 0.49987(9) 0.0698(9) Uani 1 1 d . . . . .
C1 C 0.3267(5) 0.8595(5) 0.47893(12) 0.0774(12) Uani 1 1 d . . . . .
H1A H 0.264970 0.937486 0.469238 0.093 Uiso 1 1 calc R U . . .
H1B H 0.390546 0.902225 0.493941 0.093 Uiso 1 1 calc R U . . .
C2 C 0.4191(5) 0.8056(5) 0.45213(12) 0.0840(13) Uani 1 1 d . . . . .
H2A H 0.359024 0.755095 0.437645 0.101 Uiso 1 1 calc R U . . .
H2B H 0.491946 0.737288 0.461331 0.101 Uiso 1 1 calc R U . . .
C3 C 0.4963(5) 0.9336(5) 0.43215(12) 0.0845(13) Uani 1 1 d . . . . .
H3A H 0.423067 1.004934 0.424401 0.101 Uiso 1 1 calc R U . . .
H3B H 0.560751 0.980147 0.446428 0.101 Uiso 1 1 calc R U . . .
C4 C 0.5862(5) 0.8832(6) 0.40250(13) 0.0879(14) Uani 1 1 d . . . . .
H4A H 0.647458 0.963690 0.392531 0.106 Uiso 1 1 calc R U . . .
H4B H 0.652236 0.805608 0.410592 0.106 Uiso 1 1 calc R U . . .
C5 C 0.4995(5) 0.8289(5) 0.37551(12) 0.0831(13) Uani 1 1 d . . . . .
H5A H 0.439402 0.908198 0.365835 0.100 Uiso 1 1 calc R U . . .
H5B H 0.432994 0.752479 0.385455 0.100 Uiso 1 1 calc R U . . .
C6 C 0.5972(5) 0.7701(6) 0.34805(13) 0.0873(14) Uani 1 1 d . . . . .
H6A H 0.661805 0.847384 0.337768 0.105 Uiso 1 1 calc R U . . .
H6B H 0.659371 0.692849 0.357892 0.105 Uiso 1 1 calc R U . . .
C7 C 0.5125(5) 0.7113(5) 0.32130(13) 0.0858(13) Uani 1 1 d . . . . .
H7A H 0.444064 0.637684 0.331738 0.103 Uiso 1 1 calc R U . . .
H7B H 0.454379 0.789880 0.310636 0.103 Uiso 1 1 calc R U . . .
C8 C 0.6085(5) 0.6463(5) 0.29513(12) 0.0848(13) Uani 1 1 d . . . . .
H8A H 0.666882 0.568253 0.305921 0.102 Uiso 1 1 calc R U . . .
H8B H 0.676961 0.720229 0.284811 0.102 Uiso 1 1 calc R U . . .
C9 C 0.5267(5) 0.5860(5) 0.26789(13) 0.0879(14) Uani 1 1 d . . . . .
H9A H 0.456708 0.513499 0.278213 0.105 Uiso 1 1 calc R U . . .
H9B H 0.470093 0.664466 0.256721 0.105 Uiso 1 1 calc R U . . .
C10 C 0.6228(5) 0.5188(6) 0.24241(13) 0.0893(14) Uani 1 1 d . . . . .
H10A H 0.678923 0.439813 0.253510 0.107 Uiso 1 1 calc R U . . .
H10B H 0.693069 0.591043 0.232110 0.107 Uiso 1 1 calc R U . . .
C11 C 0.5413(5) 0.4609(5) 0.21579(13) 0.0885(14) Uani 1 1 d . . . . .
H11A H 0.485183 0.539933 0.204711 0.106 Uiso 1 1 calc R U . . .
H11B H 0.471005 0.388740 0.226111 0.106 Uiso 1 1 calc R U . . .
C12 C 0.6394(5) 0.3919(5) 0.18962(13) 0.0898(14) Uani 1 1 d . . . . .
H12A H 0.709807 0.464115 0.179386 0.108 Uiso 1 1 calc R U . . .
H12B H 0.695465 0.312955 0.200752 0.108 Uiso 1 1 calc R U . . .
C13 C 0.5592(5) 0.3335(6) 0.16272(13) 0.0903(14) Uani 1 1 d . . . . .
H13A H 0.502546 0.412041 0.151629 0.108 Uiso 1 1 calc R U . . .
H13B H 0.489458 0.260375 0.172866 0.108 Uiso 1 1 calc R U . . .
C14 C 0.6583(5) 0.2665(6) 0.13683(13) 0.0931(15) Uani 1 1 d . . . . .
H14A H 0.728602 0.339321 0.126831 0.112 Uiso 1 1 calc R U . . .
H14B H 0.714281 0.187339 0.147897 0.112 Uiso 1 1 calc R U . . .
C15 C 0.5785(6) 0.2093(6) 0.10982(14) 0.0943(15) Uani 1 1 d . . . . .
H15A H 0.506049 0.138807 0.119950 0.113 Uiso 1 1 calc R U . . .
H15B H 0.524566 0.289237 0.098436 0.113 Uiso 1 1 calc R U . . .
C16 C 0.6732(6) 0.1396(6) 0.08468(14) 0.0957(15) Uani 1 1 d . . . . .
H16A H 0.727041 0.059764 0.096084 0.115 Uiso 1 1 calc R U . . .
H16B H 0.745651 0.210183 0.074588 0.115 Uiso 1 1 calc R U . . .
C17 C 0.5927(6) 0.0814(6) 0.05713(14) 0.0982(16) Uani 1 1 d . . . . .
H17A H 0.543405 0.161724 0.044764 0.118 Uiso 1 1 calc R U . . .
H17B H 0.516938 0.014084 0.067103 0.118 Uiso 1 1 calc R U . . .
C18 C 0.6941(7) 0.0032(7) 0.03267(17) 0.125(2) Uani 1 1 d . . . . .
H18A H 0.636807 -0.030458 0.015520 0.187 Uiso 1 1 calc R U . . .
H18B H 0.740662 -0.078775 0.044579 0.187 Uiso 1 1 calc R U . . .
H18C H 0.768887 0.069361 0.022487 0.187 Uiso 1 1 calc R U . . .
C19 C 0.1451(5) 0.6681(5) 0.47690(12) 0.0774(12) Uani 1 1 d . . . . .
H19A H 0.214951 0.607216 0.465011 0.093 Uiso 1 1 calc R U . . .
H19B H 0.074298 0.604265 0.490079 0.093 Uiso 1 1 calc R U . . .
C20 C 0.0653(5) 0.7633(5) 0.45207(11) 0.0748(11) Uani 1 1 d . . . . .
H20A H 0.135648 0.827667 0.438910 0.090 Uiso 1 1 calc R U . . .
H20B H -0.005673 0.823409 0.463857 0.090 Uiso 1 1 calc R U . . .
C21 C -0.0137(5) 0.6779(5) 0.42921(12) 0.0794(12) Uani 1 1 d . . . . .
H21A H -0.071712 0.602958 0.442586 0.095 Uiso 1 1 calc R U . . .
H21B H -0.082151 0.742157 0.417120 0.095 Uiso 1 1 calc R U . . .
C22 C 0.0838(5) 0.6086(5) 0.40493(13) 0.0840(13) Uani 1 1 d . . . . .
H22A H 0.136646 0.528463 0.416491 0.101 Uiso 1 1 calc R U . . .
H22B H 0.156613 0.678889 0.394846 0.101 Uiso 1 1 calc R U . . .
C23 C -0.0020(5) 0.5506(5) 0.37712(12) 0.0803(12) Uani 1 1 d . . . . .
H23A H -0.074972 0.480797 0.387338 0.096 Uiso 1 1 calc R U . . .
H23B H -0.054994 0.631034 0.365714 0.096 Uiso 1 1 calc R U . . .
C24 C 0.0949(5) 0.4786(5) 0.35172(12) 0.0823(13) Uani 1 1 d . . . . .
H24A H 0.149324 0.399388 0.363190 0.099 Uiso 1 1 calc R U . . .
H24B H 0.166638 0.548979 0.341202 0.099 Uiso 1 1 calc R U . . .
C25 C 0.0104(5) 0.4190(5) 0.32473(12) 0.0824(13) Uani 1 1 d . . . . .
H25A H -0.059341 0.346601 0.335207 0.099 Uiso 1 1 calc R U . . .
H25B H -0.046292 0.497689 0.313711 0.099 Uiso 1 1 calc R U . . .
C26 C 0.1065(5) 0.3513(5) 0.29896(13) 0.0853(13) Uani 1 1 d . . . . .
H26A H 0.176275 0.423651 0.288483 0.102 Uiso 1 1 calc R U . . .
H26B H 0.163227 0.272558 0.309980 0.102 Uiso 1 1 calc R U . . .
C27 C 0.0236(5) 0.2928(5) 0.27252(13) 0.0863(14) Uani 1 1 d . . . . .
H27A H -0.032407 0.371790 0.261378 0.104 Uiso 1 1 calc R U . . .
H27B H -0.046854 0.221204 0.283035 0.104 Uiso 1 1 calc R U . . .
C28 C 0.1211(5) 0.2224(5) 0.24633(13) 0.0879(14) Uani 1 1 d . . . . .
H28A H 0.192688 0.293560 0.236109 0.106 Uiso 1 1 calc R U . . .
H28B H 0.175906 0.142435 0.257448 0.106 Uiso 1 1 calc R U . . .
C29 C 0.0398(5) 0.1664(5) 0.21976(13) 0.0869(14) Uani 1 1 d . . . . .
H29A H -0.014815 0.246060 0.208508 0.104 Uiso 1 1 calc R U . . .
H29B H -0.031508 0.094738 0.229857 0.104 Uiso 1 1 calc R U . . .
C30 C 0.1403(5) 0.0968(5) 0.19401(13) 0.0906(14) Uani 1 1 d . . . . .
H30A H 0.212259 0.168329 0.184125 0.109 Uiso 1 1 calc R U . . .
H30B H 0.194301 0.016761 0.205282 0.109 Uiso 1 1 calc R U . . .
C31 C 0.0589(5) 0.0405(5) 0.16661(13) 0.0882(14) Uani 1 1 d . . . . .
H31A H 0.005494 0.120607 0.155168 0.106 Uiso 1 1 calc R U . . .
H31B H -0.013377 -0.030725 0.176438 0.106 Uiso 1 1 calc R U . . .
C32 C 0.1598(5) -0.0287(5) 0.14146(13) 0.0901(14) Uani 1 1 d . . . . .
H32A H 0.211698 -0.109897 0.152884 0.108 Uiso 1 1 calc R U . . .
H32B H 0.233450 0.042038 0.132058 0.108 Uiso 1 1 calc R U . . .
C33 C 0.0800(6) -0.0830(6) 0.11336(14) 0.0958(15) Uani 1 1 d . . . . .
H33A H 0.005684 -0.153231 0.122683 0.115 Uiso 1 1 calc R U . . .
H33B H 0.029278 -0.001831 0.101647 0.115 Uiso 1 1 calc R U . . .
C34 C 0.1829(6) -0.1532(6) 0.08887(14) 0.0962(15) Uani 1 1 d . . . . .
H34A H 0.254901 -0.081716 0.079004 0.115 Uiso 1 1 calc R U . . .
H34B H 0.236488 -0.231694 0.100824 0.115 Uiso 1 1 calc R U . . .
C35 C 0.1050(6) -0.2132(6) 0.06138(15) 0.1015(17) Uani 1 1 d . . . . .
H35A H 0.054770 -0.133985 0.048825 0.122 Uiso 1 1 calc R U . . .
H35B H 0.030161 -0.281685 0.071266 0.122 Uiso 1 1 calc R U . . .
C36 C 0.2078(7) -0.2889(8) 0.03761(16) 0.130(2) Uani 1 1 d . . . . .
H36A H 0.153341 -0.319088 0.019617 0.194 Uiso 1 1 calc R U . . .
H36B H 0.250969 -0.373010 0.049450 0.194 Uiso 1 1 calc R U . . .
H36C H 0.285092 -0.223135 0.028537 0.194 Uiso 1 1 calc R U . . .
C37 C 0.1276(5) 0.8319(4) 0.52312(12) 0.0770(12) Uani 1 1 d . . . . .
H37A H 0.188531 0.892523 0.535276 0.092 Uiso 1 1 calc R U . . .
H37B H 0.063193 0.896162 0.509867 0.092 Uiso 1 1 calc R U . . .
C38 C 0.0356(5) 0.7378(4) 0.54751(11) 0.0750(12) Uani 1 1 d . . . . .
H38A H 0.099457 0.671025 0.560281 0.090 Uiso 1 1 calc R U . . .
H38B H -0.028587 0.680030 0.535455 0.090 Uiso 1 1 calc R U . . .
C39 C -0.0583(5) 0.8220(5) 0.57147(12) 0.0814(13) Uani 1 1 d . . . . .
H39A H -0.111228 0.898229 0.558592 0.098 Uiso 1 1 calc R U . . .
H39B H -0.131474 0.756756 0.583352 0.098 Uiso 1 1 calc R U . . .
C40 C 0.0256(5) 0.8893(5) 0.59631(13) 0.0843(13) Uani 1 1 d . . . . .
H40A H 0.088158 0.965672 0.584808 0.101 Uiso 1 1 calc R U . . .
H40B H 0.089698 0.816137 0.607079 0.101 Uiso 1 1 calc R U . . .
C41 C -0.0736(5) 0.9531(5) 0.62266(12) 0.0845(13) Uani 1 1 d . . . . .
H41A H -0.138871 0.877305 0.633415 0.101 Uiso 1 1 calc R U . . .
H41B H -0.135016 1.028503 0.611852 0.101 Uiso 1 1 calc R U . . .
C42 C 0.0090(5) 1.0178(5) 0.64927(13) 0.0836(13) Uani 1 1 d . . . . .
H42A H 0.075965 1.092459 0.638653 0.100 Uiso 1 1 calc R U . . .
H42B H 0.068188 0.942180 0.660712 0.100 Uiso 1 1 calc R U . . .
C43 C -0.0970(5) 1.0849(5) 0.67503(12) 0.0844(13) Uani 1 1 d . . . . .
H43A H -0.154618 1.162112 0.663693 0.101 Uiso 1 1 calc R U . . .
H43B H -0.165362 1.010831 0.685331 0.101 Uiso 1 1 calc R U . . .
C44 C -0.0140(5) 1.1460(5) 0.70179(13) 0.0862(13) Uani 1 1 d . . . . .
H44A H 0.043266 1.068560 0.713122 0.103 Uiso 1 1 calc R U . . .
H44B H 0.054719 1.219521 0.691413 0.103 Uiso 1 1 calc R U . . .
C45 C -0.1165(5) 1.2129(5) 0.72719(13) 0.0869(14) Uani 1 1 d . . . . .
H45A H -0.186060 1.139744 0.737369 0.104 Uiso 1 1 calc R U . . .
H45B H -0.172900 1.291205 0.715906 0.104 Uiso 1 1 calc R U . . .
C46 C -0.0331(5) 1.2727(5) 0.75435(13) 0.0858(13) Uani 1 1 d . . . . .
H46A H 0.022788 1.194175 0.765680 0.103 Uiso 1 1 calc R U . . .
H46B H 0.037028 1.345196 0.744103 0.103 Uiso 1 1 calc R U . . .
C47 C -0.1331(5) 1.3402(5) 0.77952(13) 0.0874(14) Uani 1 1 d . . . . .
H47A H -0.204837 1.268320 0.789301 0.105 Uiso 1 1 calc R U . . .
H47B H -0.187219 1.420159 0.768221 0.105 Uiso 1 1 calc R U . . .
C48 C -0.0522(5) 1.3966(5) 0.80704(13) 0.0889(14) Uani 1 1 d . . . . .
H48A H 0.020741 1.467124 0.797135 0.107 Uiso 1 1 calc R U . . .
H48B H 0.000940 1.316199 0.818436 0.107 Uiso 1 1 calc R U . . .
C49 C -0.1503(5) 1.4673(5) 0.83252(13) 0.0880(14) Uani 1 1 d . . . . .
H49A H -0.204190 1.546882 0.821040 0.106 Uiso 1 1 calc R U . . .
H49B H -0.222554 1.396359 0.842533 0.106 Uiso 1 1 calc R U . . .
C50 C -0.0722(5) 1.5243(5) 0.85943(13) 0.0890(14) Uani 1 1 d . . . . .
H50A H -0.001170 1.596487 0.849452 0.107 Uiso 1 1 calc R U . . .
H50B H -0.016938 1.445060 0.870667 0.107 Uiso 1 1 calc R U . . .
C51 C -0.1714(5) 1.5930(6) 0.88535(13) 0.0913(15) Uani 1 1 d . . . . .
H51A H -0.225233 1.673526 0.874174 0.110 Uiso 1 1 calc R U . . .
H51B H -0.243716 1.521450 0.895007 0.110 Uiso 1 1 calc R U . . .
C52 C -0.0929(6) 1.6480(6) 0.91285(13) 0.0943(15) Uani 1 1 d . . . . .
H52A H -0.020298 1.719126 0.903064 0.113 Uiso 1 1 calc R U . . .
H52B H -0.038967 1.567275 0.923897 0.113 Uiso 1 1 calc R U . . .
C53 C -0.1884(6) 1.7171(6) 0.93897(14) 0.0992(16) Uani 1 1 d . . . . .
H53A H -0.264351 1.648122 0.948016 0.119 Uiso 1 1 calc R U . . .
H53B H -0.237947 1.801543 0.928247 0.119 Uiso 1 1 calc R U . . .
C54 C -0.1060(8) 1.7648(8) 0.96769(16) 0.133(2) Uani 1 1 d . . . . .
H54A H -0.041323 1.844151 0.959567 0.199 Uiso 1 1 calc R U . . .
H54B H -0.048330 1.684404 0.977077 0.199 Uiso 1 1 calc R U . . .
H54C H -0.175814 1.796090 0.984697 0.199 Uiso 1 1 calc R U . . .
C55 C 0.3202(5) 0.6385(5) 0.51989(12) 0.0773(12) Uani 1 1 d . . . . .
H55A H 0.257508 0.556943 0.528545 0.093 Uiso 1 1 calc R U . . .
H55B H 0.396557 0.601650 0.504662 0.093 Uiso 1 1 calc R U . . .
C56 C 0.3911(5) 0.6928(5) 0.54783(12) 0.0836(13) Uani 1 1 d . . . . .
H56A H 0.318249 0.741349 0.561879 0.100 Uiso 1 1 calc R U . . .
H56B H 0.466828 0.763142 0.539390 0.100 Uiso 1 1 calc R U . . .
C57 C 0.4598(5) 0.5677(5) 0.56807(12) 0.0836(13) Uani 1 1 d . . . . .
H57A H 0.383679 0.496653 0.575773 0.100 Uiso 1 1 calc R U . . .
H57B H 0.532925 0.520490 0.553827 0.100 Uiso 1 1 calc R U . . .
C58 C 0.5324(5) 0.6143(5) 0.59766(13) 0.0866(14) Uani 1 1 d . . . . .
H58A H 0.585263 0.530991 0.607925 0.104 Uiso 1 1 calc R U . . .
H58B H 0.605493 0.687929 0.589677 0.104 Uiso 1 1 calc R U . . .
C59 C 0.4327(5) 0.6741(5) 0.62413(13) 0.0858(13) Uani 1 1 d . . . . .
H59A H 0.376270 0.755036 0.613901 0.103 Uiso 1 1 calc R U . . .
H59B H 0.362787 0.599147 0.633200 0.103 Uiso 1 1 calc R U . . .
C60 C 0.5118(5) 0.7253(6) 0.65211(13) 0.0887(14) Uani 1 1 d . . . . .
H60A H 0.583819 0.798269 0.643041 0.106 Uiso 1 1 calc R U . . .
H60B H 0.565509 0.643783 0.662896 0.106 Uiso 1 1 calc R U . . .
C61 C 0.4088(5) 0.7902(5) 0.67822(13) 0.0861(13) Uani 1 1 d . . . . .
H61A H 0.351393 0.868414 0.667221 0.103 Uiso 1 1 calc R U . . .
H61B H 0.339974 0.715675 0.688094 0.103 Uiso 1 1 calc R U . . .
C62 C 0.4876(5) 0.8477(5) 0.70512(13) 0.0864(14) Uani 1 1 d . . . . .
H62A H 0.558896 0.919541 0.695098 0.104 Uiso 1 1 calc R U . . .
H62B H 0.542407 0.768555 0.716520 0.104 Uiso 1 1 calc R U . . .
C63 C 0.3883(5) 0.9166(5) 0.73049(13) 0.0871(14) Uani 1 1 d . . . . .
H63A H 0.317941 0.844214 0.740722 0.104 Uiso 1 1 calc R U . . .
H63B H 0.332300 0.994597 0.719008 0.104 Uiso 1 1 calc R U . . .
C64 C 0.4683(5) 0.9778(5) 0.75786(13) 0.0870(14) Uani 1 1 d . . . . .
H64A H 0.526080 0.900313 0.769000 0.104 Uiso 1 1 calc R U . . .
H64B H 0.536956 1.051810 0.747667 0.104 Uiso 1 1 calc R U . . .
C65 C 0.3706(5) 1.0425(5) 0.78319(13) 0.0878(14) Uani 1 1 d . . . . .
H65A H 0.302262 0.968459 0.793498 0.105 Uiso 1 1 calc R U . . .
H65B H 0.312460 1.119805 0.772066 0.105 Uiso 1 1 calc R U . . .
C66 C 0.4505(5) 1.1035(5) 0.81006(13) 0.0877(14) Uani 1 1 d . . . . .
H66A H 0.519434 1.177055 0.799774 0.105 Uiso 1 1 calc R U . . .
H66B H 0.507991 1.026049 0.821352 0.105 Uiso 1 1 calc R U . . .
C67 C 0.3488(5) 1.1711(6) 0.83595(13) 0.0898(14) Uani 1 1 d . . . . .
H67A H 0.291887 1.248911 0.824630 0.108 Uiso 1 1 calc R U . . .
H67B H 0.279262 1.097633 0.846033 0.108 Uiso 1 1 calc R U . . .
C68 C 0.4267(5) 1.2309(6) 0.86292(13) 0.0906(14) Uani 1 1 d . . . . .
H68A H 0.495873 1.304733 0.852870 0.109 Uiso 1 1 calc R U . . .
H68B H 0.483859 1.153230 0.874210 0.109 Uiso 1 1 calc R U . . .
C69 C 0.3254(5) 1.2971(6) 0.88852(13) 0.0940(15) Uani 1 1 d . . . . .
H69A H 0.270299 1.376587 0.877337 0.113 Uiso 1 1 calc R U . . .
H69B H 0.254522 1.224058 0.898138 0.113 Uiso 1 1 calc R U . . .
C70 C 0.4026(6) 1.3526(6) 0.91567(13) 0.0943(15) Uani 1 1 d . . . . .
H70A H 0.475912 1.423244 0.906019 0.113 Uiso 1 1 calc R U . . .
H70B H 0.454936 1.272470 0.927376 0.113 Uiso 1 1 calc R U . . .
C71 C 0.3005(6) 1.4238(6) 0.94074(14) 0.0994(16) Uani 1 1 d . . . . .
H71A H 0.224048 1.354866 0.949534 0.119 Uiso 1 1 calc R U . . .
H71B H 0.252232 1.507215 0.929289 0.119 Uiso 1 1 calc R U . . .
C72 C 0.3799(7) 1.4737(7) 0.96968(15) 0.1151(19) Uani 1 1 d . . . . .
H72A H 0.448937 1.549128 0.961411 0.173 Uiso 1 1 calc R U . . .
H72B H 0.432370 1.392675 0.980418 0.173 Uiso 1 1 calc R U . . .
H72C H 0.308763 1.511070 0.985644 0.173 Uiso 1 1 calc R U . . .

loop_
_atom_site_aniso_label
_atom_site_aniso_U_11
_atom_site_aniso_U_22
_atom_site_aniso_U_33
_atom_site_aniso_U_23
_atom_site_aniso_U_13
_atom_site_aniso_U_12
Br15 0.0616(3) 0.0770(3) 0.1535(6) -0.0396(3) -0.0112(3) -0.0045(2)
N1 0.066(2) 0.0622(19) 0.085(2) -0.0272(17) -0.0042(17) -0.0057(15)
C1 0.070(3) 0.071(3) 0.095(3) -0.030(2) -0.006(2) -0.007(2)
C2 0.070(3) 0.089(3) 0.098(3) -0.031(3) -0.009(2) -0.016(2)
C3 0.076(3) 0.083(3) 0.099(3) -0.033(3) -0.007(2) -0.012(2)
C4 0.070(3) 0.093(3) 0.107(4) -0.037(3) -0.007(2) -0.014(2)
C5 0.066(3) 0.087(3) 0.101(3) -0.032(3) -0.009(2) -0.006(2)
C6 0.069(3) 0.090(3) 0.109(4) -0.038(3) -0.006(2) -0.008(2)
C7 0.072(3) 0.083(3) 0.107(4) -0.034(3) -0.005(2) -0.002(2)
C8 0.078(3) 0.084(3) 0.099(3) -0.036(3) -0.010(2) -0.004(2)
C9 0.074(3) 0.087(3) 0.108(4) -0.041(3) -0.009(3) 0.000(2)
C10 0.078(3) 0.089(3) 0.107(4) -0.039(3) -0.007(3) -0.001(2)
C11 0.075(3) 0.087(3) 0.110(4) -0.042(3) -0.010(3) -0.002(2)
C12 0.077(3) 0.084(3) 0.114(4) -0.037(3) -0.005(3) -0.006(2)
C13 0.078(3) 0.091(3) 0.107(4) -0.031(3) -0.007(3) -0.006(3)
C14 0.080(3) 0.092(3) 0.113(4) -0.038(3) -0.003(3) -0.007(3)
C15 0.085(3) 0.090(3) 0.113(4) -0.032(3) -0.008(3) -0.007(3)
C16 0.091(3) 0.089(3) 0.113(4) -0.041(3) -0.001(3) -0.009(3)
C17 0.090(3) 0.088(3) 0.122(4) -0.037(3) -0.007(3) -0.008(3)
C18 0.120(5) 0.116(5) 0.144(6) -0.051(4) 0.011(4) -0.024(4)
C19 0.071(3) 0.069(3) 0.097(3) -0.031(2) -0.006(2) -0.011(2)
C20 0.067(2) 0.070(3) 0.092(3) -0.031(2) -0.007(2) -0.009(2)
C21 0.068(3) 0.074(3) 0.100(3) -0.031(2) -0.004(2) -0.006(2)
C22 0.072(3) 0.079(3) 0.106(4) -0.037(3) -0.002(2) -0.007(2)
C23 0.077(3) 0.071(3) 0.098(3) -0.034(2) -0.004(2) -0.005(2)
C24 0.074(3) 0.073(3) 0.105(4) -0.034(2) -0.002(2) -0.006(2)
C25 0.073(3) 0.073(3) 0.106(4) -0.036(3) -0.002(2) -0.004(2)
C26 0.076(3) 0.078(3) 0.107(4) -0.037(3) 0.003(2) -0.006(2)
C27 0.071(3) 0.080(3) 0.114(4) -0.040(3) 0.001(2) -0.007(2)
C28 0.075(3) 0.080(3) 0.114(4) -0.040(3) -0.003(3) -0.003(2)
C29 0.071(3) 0.083(3) 0.112(4) -0.035(3) -0.004(2) -0.006(2)
C30 0.075(3) 0.083(3) 0.119(4) -0.041(3) -0.002(3) -0.009(2)
C31 0.073(3) 0.086(3) 0.111(4) -0.037(3) -0.006(3) -0.007(2)
C32 0.082(3) 0.085(3) 0.110(4) -0.042(3) -0.004(3) -0.013(2)
C33 0.083(3) 0.091(3) 0.119(4) -0.042(3) -0.004(3) -0.007(3)
C34 0.092(3) 0.093(3) 0.110(4) -0.040(3) -0.005(3) -0.014(3)
C35 0.090(3) 0.098(4) 0.123(4) -0.047(3) -0.007(3) -0.006(3)
C36 0.122(5) 0.149(6) 0.127(5) -0.071(4) 0.011(4) -0.020(4)
C37 0.075(3) 0.063(2) 0.097(3) -0.032(2) -0.006(2) -0.001(2)
C38 0.068(2) 0.065(2) 0.097(3) -0.034(2) -0.005(2) -0.003(2)
C39 0.072(3) 0.075(3) 0.103(3) -0.033(2) -0.010(2) -0.005(2)
C40 0.070(3) 0.080(3) 0.109(4) -0.039(3) -0.005(2) -0.009(2)
C41 0.075(3) 0.077(3) 0.106(4) -0.039(3) -0.004(2) -0.002(2)
C42 0.074(3) 0.073(3) 0.108(4) -0.034(3) -0.004(2) -0.002(2)
C43 0.081(3) 0.076(3) 0.100(3) -0.037(3) 0.000(2) -0.006(2)
C44 0.074(3) 0.081(3) 0.108(4) -0.036(3) -0.001(2) -0.002(2)
C45 0.075(3) 0.081(3) 0.110(4) -0.035(3) -0.001(3) -0.004(2)
C46 0.076(3) 0.076(3) 0.110(4) -0.034(3) 0.001(3) -0.006(2)
C47 0.079(3) 0.075(3) 0.113(4) -0.034(3) -0.001(3) -0.010(2)
C48 0.082(3) 0.081(3) 0.109(4) -0.036(3) -0.001(3) -0.009(2)
C49 0.083(3) 0.080(3) 0.105(4) -0.036(3) 0.001(3) -0.015(2)
C50 0.082(3) 0.081(3) 0.108(4) -0.034(3) 0.002(3) -0.013(2)
C51 0.086(3) 0.085(3) 0.108(4) -0.038(3) 0.003(3) -0.015(3)
C52 0.092(3) 0.085(3) 0.111(4) -0.041(3) 0.002(3) -0.014(3)
C53 0.096(4) 0.092(4) 0.115(4) -0.043(3) 0.000(3) -0.014(3)
C54 0.139(6) 0.154(6) 0.117(5) -0.063(4) -0.018(4) -0.024(5)
C55 0.071(3) 0.070(3) 0.095(3) -0.027(2) -0.009(2) -0.003(2)
C56 0.068(3) 0.084(3) 0.103(4) -0.029(3) -0.008(2) -0.003(2)
C57 0.072(3) 0.083(3) 0.100(3) -0.032(3) -0.007(2) -0.002(2)
C58 0.070(3) 0.088(3) 0.108(4) -0.037(3) -0.006(2) -0.003(2)
C59 0.071(3) 0.085(3) 0.106(4) -0.031(3) -0.008(2) -0.006(2)
C60 0.071(3) 0.090(3) 0.110(4) -0.037(3) -0.005(3) -0.005(2)
C61 0.073(3) 0.086(3) 0.104(4) -0.032(3) -0.010(2) -0.008(2)
C62 0.070(3) 0.085(3) 0.110(4) -0.036(3) -0.011(2) -0.004(2)
C63 0.073(3) 0.087(3) 0.108(4) -0.039(3) -0.011(2) 0.000(2)
C64 0.072(3) 0.086(3) 0.109(4) -0.035(3) -0.012(2) -0.004(2)
C65 0.076(3) 0.087(3) 0.106(4) -0.035(3) -0.010(3) -0.006(2)
C66 0.072(3) 0.088(3) 0.110(4) -0.033(3) -0.015(3) -0.003(2)
C67 0.077(3) 0.090(3) 0.108(4) -0.032(3) -0.012(3) -0.009(2)
C68 0.077(3) 0.090(3) 0.110(4) -0.034(3) -0.011(3) -0.006(2)
C69 0.082(3) 0.095(4) 0.111(4) -0.039(3) -0.008(3) -0.010(3)
C70 0.088(3) 0.091(3) 0.110(4) -0.041(3) -0.010(3) -0.008(3)
C71 0.088(3) 0.099(4) 0.117(4) -0.042(3) -0.007(3) -0.008(3)
C72 0.119(5) 0.123(5) 0.108(4) -0.034(4) -0.012(4) 0.003(4)

loop_
_atom_type_symbol
_atom_type_description
_atom_type_scat_dispersion_real
_atom_type_scat_dispersion_imag
_atom_type_scat_source
C C 0.0137 0.0067 'International Tables Vol C Tables 4.2.6.8 and 6.1.1.4'
H H 0.0000 0.0000 'International Tables Vol C Tables 4.2.6.8 and 6.1.1.4'
Br Br -0.9338 1.0006 'International Tables Vol C Tables 4.2.6.8 and 6.1.1.4'
N N 0.0241 0.0134 'International Tables Vol C Tables 4.2.6.8 and 6.1.1.4'

loop_
_geom_angle_atom_site_label_1
_geom_angle_atom_site_label_2
_geom_angle_atom_site_label_3
_geom_angle
_geom_angle_site_symmetry_1
_geom_angle_site_symmetry_3
C1 N1 C55 109.6(3) . .
C19 N1 C1 108.5(3) . .
C19 N1 C37 113.8(3) . .
C19 N1 C55 106.1(3) . .
C37 N1 C1 108.4(3) . .
C37 N1 C55 110.3(3) . .
N1 C1 H1A 108.0 . .
N1 C1 H1B 108.0 . .
H1A C1 H1B 107.2 . .
C2 C1 N1 117.3(4) . .
C2 C1 H1A 108.0 . .
C2 C1 H1B 108.0 . .
C1 C2 H2A 110.0 . .
C1 C2 H2B 110.0 . .
C1 C2 C3 108.6(4) . .
H2A C2 H2B 108.3 . .
C3 C2 H2A 110.0 . .
C3 C2 H2B 110.0 . .
C2 C3 H3A 109.6 . .
C2 C3 H3B 109.6 . .
H3A C3 H3B 108.1 . .
C4 C3 C2 110.3(4) . .
C4 C3 H3A 109.6 . .
C4 C3 H3B 109.6 . .
C3 C4 H4A 108.3 . .
C3 C4 H4B 108.3 . .
H4A C4 H4B 107.4 . .
C5 C4 C3 115.9(4) . .
C5 C4 H4A 108.3 . .
C5 C4 H4B 108.3 . .
C4 C5 H5A 109.1 . .
C4 C5 H5B 109.1 . .
C4 C5 C6 112.6(4) . .
H5A C5 H5B 107.8 . .
C6 C5 H5A 109.1 . .
C6 C5 H5B 109.1 . .
C5 C6 H6A 108.9 . .
C5 C6 H6B 108.9 . .
H6A C6 H6B 107.7 . .
C7 C6 C5 113.4(4) . .
C7 C6 H6A 108.9 . .
C7 C6 H6B 108.9 . .
C6 C7 H7A 108.9 . .
C6 C7 H7B 108.9 . .
H7A C7 H7B 107.7 . .
C8 C7 C6 113.5(4) . .
C8 C7 H7A 108.9 . .
C8 C7 H7B 108.9 . .
C7 C8 H8A 108.6 . .
C7 C8 H8B 108.6 . .
C7 C8 C9 114.8(4) . .
H8A C8 H8B 107.5 . .
C9 C8 H8A 108.6 . .
C9 C8 H8B 108.6 . .
C8 C9 H9A 108.7 . .
C8 C9 H9B 108.7 . .
H9A C9 H9B 107.6 . .
C10 C9 C8 114.4(4) . .
C10 C9 H9A 108.7 . .
C10 C9 H9B 108.7 . .
C9 C10 H10A 108.8 . .
C9 C10 H10B 108.8 . .
C9 C10 C11 113.8(4) . .
H10A C10 H10B 107.7 . .
C11 C10 H10A 108.8 . .
C11 C10 H10B 108.8 . .
C10 C11 H11A 108.7 . .
C10 C11 H11B 108.7 . .
C10 C11 C12 114.0(4) . .
H11A C11 H11B 107.6 . .
C12 C11 H11A 108.7 . .
C12 C11 H11B 108.7 . .
C11 C12 H12A 108.6 . .
C11 C12 H12B 108.6 . .
H12A C12 H12B 107.6 . .
C13 C12 C11 114.6(4) . .
C13 C12 H12A 108.6 . .
C13 C12 H12B 108.6 . .
C12 C13 H13A 108.8 . .
C12 C13 H13B 108.8 . .
C12 C13 C14 113.9(4) . .
H13A C13 H13B 107.7 . .
C14 C13 H13A 108.8 . .
C14 C13 H13B 108.8 . .
C13 C14 H14A 108.8 . .
C13 C14 H14B 108.8 . .
H14A C14 H14B 107.7 . .
C15 C14 C13 113.9(4) . .
C15 C14 H14A 108.8 . .
C15 C14 H14B 108.8 . .
C14 C15 H15A 108.6 . .
C14 C15 H15B 108.6 . .
H15A C15 H15B 107.5 . .
C16 C15 C14 114.8(4) . .
C16 C15 H15A 108.6 . .
C16 C15 H15B 108.6 . .
C15 C16 H16A 108.5 . .
C15 C16 H16B 108.5 . .
C15 C16 C17 115.1(4) . .
H16A C16 H16B 107.5 . .
C17 C16 H16A 108.5 . .
C17 C16 H16B 108.5 . .
C16 C17 H17A 108.9 . .
C16 C17 H17B 108.9 . .
C16 C17 C18 113.3(5) . .
H17A C17 H17B 107.7 . .
C18 C17 H17A 108.9 . .
C18 C17 H17B 108.9 . .
C17 C18 H18A 109.5 . .
C17 C18 H18B 109.5 . .
C17 C18 H18C 109.5 . .
H18A C18 H18B 109.5 . .
H18A C18 H18C 109.5 . .
H18B C18 H18C 109.5 . .
N1 C19 H19A 109.0 . .
N1 C19 H19B 109.0 . .
H19A C19 H19B 107.8 . .
C20 C19 N1 113.1(3) . .
C20 C19 H19A 109.0 . .
C20 C19 H19B 109.0 . .
C19 C20 H20A 109.2 . .
C19 C20 H20B 109.2 . .
C19 C20 C21 112.0(4) . .
H20A C20 H20B 107.9 . .
C21 C20 H20A 109.2 . .
C21 C20 H20B 109.2 . .
C20 C21 H21A 108.8 . .
C20 C21 H21B 108.8 . .
H21A C21 H21B 107.7 . .
C22 C21 C20 114.0(4) . .
C22 C21 H21A 108.8 . .
C22 C21 H21B 108.8 . .
C21 C22 H22A 109.2 . .
C21 C22 H22B 109.2 . .
C21 C22 C23 112.0(4) . .
H22A C22 H22B 107.9 . .
C23 C22 H22A 109.2 . .
C23 C22 H22B 109.2 . .
C22 C23 H23A 108.9 . .
C22 C23 H23B 108.9 . .
H23A C23 H23B 107.7 . .
C24 C23 C22 113.5(4) . .
C24 C23 H23A 108.9 . .
C24 C23 H23B 108.9 . .
C23 C24 H24A 108.9 . .
C23 C24 H24B 108.9 . .
C23 C24 C25 113.6(4) . .
H24A C24 H24B 107.7 . .
C25 C24 H24A 108.9 . .
C25 C24 H24B 108.9 . .
C24 C25 H25A 108.8 . .
C24 C25 H25B 108.8 . .
H25A C25 H25B 107.7 . .
C26 C25 C24 113.7(4) . .
C26 C25 H25A 108.8 . .
C26 C25 H25B 108.8 . .
C25 C26 H26A 108.8 . .
C25 C26 H26B 108.8 . .
H26A C26 H26B 107.7 . .
C27 C26 C25 113.7(4) . .
C27 C26 H26A 108.8 . .
C27 C26 H26B 108.8 . .
C26 C27 H27A 108.8 . .
C26 C27 H27B 108.8 . .
C26 C27 C28 113.8(4) . .
H27A C27 H27B 107.7 . .
C28 C27 H27A 108.8 . .
C28 C27 H27B 108.8 . .
C27 C28 H28A 108.7 . .
C27 C28 H28B 108.7 . .
H28A C28 H28B 107.6 . .
C29 C28 C27 114.1(4) . .
C29 C28 H28A 108.7 . .
C29 C28 H28B 108.7 . .
C28 C29 H29A 109.0 . .
C28 C29 H29B 109.0 . .
C28 C29 C30 112.8(4) . .
H29A C29 H29B 107.8 . .
C30 C29 H29A 109.0 . .
C30 C29 H29B 109.0 . .
C29 C30 H30A 108.9 . .
C29 C30 H30B 108.9 . .
H30A C30 H30B 107.7 . .
C31 C30 C29 113.4(4) . .
C31 C30 H30A 108.9 . .
C31 C30 H30B 108.9 . .
C30 C31 H31A 109.1 . .
C30 C31 H31B 109.1 . .
C30 C31 C32 112.7(4) . .
H31A C31 H31B 107.8 . .
C32 C31 H31A 109.1 . .
C32 C31 H31B 109.1 . .
C31 C32 H32A 108.9 . .
C31 C32 H32B 108.9 . .
C31 C32 C33 113.3(4) . .
H32A C32 H32B 107.7 . .
C33 C32 H32A 108.9 . .
C33 C32 H32B 108.9 . .
C32 C33 H33A 109.2 . .
C32 C33 H33B 109.2 . .
H33A C33 H33B 107.9 . .
C34 C33 C32 112.2(4) . .
C34 C33 H33A 109.2 . .
C34 C33 H33B 109.2 . .
C33 C34 H34A 109.0 . .
C33 C34 H34B 109.0 . .
H34A C34 H34B 107.8 . .
C35 C34 C33 113.1(4) . .
C35 C34 H34A 109.0 . .
C35 C34 H34B 109.0 . .
C34 C35 H35A 109.0 . .
C34 C35 H35B 109.0 . .
C34 C35 C36 113.0(5) . .
H35A C35 H35B 107.8 . .
C36 C35 H35A 109.0 . .
C36 C35 H35B 109.0 . .
C35 C36 H36A 109.5 . .
C35 C36 H36B 109.5 . .
C35 C36 H36C 109.5 . .
H36A C36 H36B 109.5 . .
H36A C36 H36C 109.5 . .
H36B C36 H36C 109.5 . .
N1 C37 H37A 108.7 . .
N1 C37 H37B 108.7 . .
H37A C37 H37B 107.6 . .
C38 C37 N1 114.1(3) . .
C38 C37 H37A 108.7 . .
C38 C37 H37B 108.7 . .
C37 C38 H38A 109.0 . .
C37 C38 H38B 109.0 . .
C37 C38 C39 113.0(4) . .
H38A C38 H38B 107.8 . .
C39 C38 H38A 109.0 . .
C39 C38 H38B 109.0 . .
C38 C39 H39A 108.7 . .
C38 C39 H39B 108.7 . .
H39A C39 H39B 107.6 . .
C40 C39 C38 114.3(4) . .
C40 C39 H39A 108.7 . .
C40 C39 H39B 108.7 . .
C39 C40 H40A 109.1 . .
C39 C40 H40B 109.1 . .
C39 C40 C41 112.4(4) . .
H40A C40 H40B 107.9 . .
C41 C40 H40A 109.1 . .
C41 C40 H40B 109.1 . .
C40 C41 H41A 108.8 . .
C40 C41 H41B 108.8 . .
C40 C41 C42 113.7(4) . .
H41A C41 H41B 107.7 . .
C42 C41 H41A 108.8 . .
C42 C41 H41B 108.8 . .
C41 C42 H42A 109.3 . .
C41 C42 H42B 109.3 . .
C41 C42 C43 111.6(4) . .
H42A C42 H42B 108.0 . .
C43 C42 H42A 109.3 . .
C43 C42 H42B 109.3 . .
C42 C43 H43A 109.4 . .
C42 C43 H43B 109.4 . .
H43A C43 H43B 108.0 . .
C44 C43 C42 111.2(4) . .
C44 C43 H43A 109.4 . .
C44 C43 H43B 109.4 . .
C43 C44 H44A 109.2 . .
C43 C44 H44B 109.2 . .
H44A C44 H44B 107.9 . .
C45 C44 C43 111.9(4) . .
C45 C44 H44A 109.2 . .
C45 C44 H44B 109.2 . .
C44 C45 H45A 109.2 . .
C44 C45 H45B 109.2 . .
C44 C45 C46 111.9(4) . .
H45A C45 H45B 107.9 . .
C46 C45 H45A 109.2 . .
C46 C45 H45B 109.2 . .
C45 C46 H46A 109.1 . .
C45 C46 H46B 109.1 . .
H46A C46 H46B 107.8 . .
C47 C46 C45 112.5(4) . .
C47 C46 H46A 109.1 . .
C47 C46 H46B 109.1 . .
C46 C47 H47A 109.0 . .
C46 C47 H47B 109.0 . .
C46 C47 C48 113.0(4) . .
H47A C47 H47B 107.8 . .
C48 C47 H47A 109.0 . .
C48 C47 H47B 109.0 . .
C47 C48 H48A 108.7 . .
C47 C48 H48B 108.7 . .
C47 C48 C49 114.1(4) . .
H48A C48 H48B 107.6 . .
C49 C48 H48A 108.7 . .
C49 C48 H48B 108.7 . .
C48 C49 H49A 108.6 . .
C48 C49 H49B 108.6 . .
H49A C49 H49B 107.6 . .
C50 C49 C48 114.6(4) . .
C50 C49 H49A 108.6 . .
C50 C49 H49B 108.6 . .
C49 C50 H50A 108.6 . .
C49 C50 H50B 108.6 . .
C49 C50 C51 114.5(4) . .
H50A C50 H50B 107.6 . .
C51 C50 H50A 108.6 . .
C51 C50 H50B 108.6 . .
C50 C51 H51A 108.6 . .
C50 C51 H51B 108.6 . .
H51A C51 H51B 107.6 . .
C52 C51 C50 114.5(4) . .
C52 C51 H51A 108.6 . .
C52 C51 H51B 108.6 . .
C51 C52 H52A 108.3 . .
C51 C52 H52B 108.3 . .
C51 C52 C53 115.8(4) . .
H52A C52 H52B 107.4 . .
C53 C52 H52A 108.3 . .
C53 C52 H52B 108.3 . .
C52 C53 H53A 108.6 . .
C52 C53 H53B 108.6 . .
C52 C53 C54 114.5(5) . .
H53A C53 H53B 107.6 . .
C54 C53 H53A 108.6 . .
C54 C53 H53B 108.6 . .
C53 C54 H54A 109.5 . .
C53 C54 H54B 109.5 . .
C53 C54 H54C 109.5 . .
H54A C54 H54B 109.5 . .
H54A C54 H54C 109.5 . .
H54B C54 H54C 109.5 . .
N1 C55 H55A 108.5 . .
N1 C55 H55B 108.5 . .
H55A C55 H55B 107.5 . .
C56 C55 N1 115.1(3) . .
C56 C55 H55A 108.5 . .
C56 C55 H55B 108.5 . .
C55 C56 H56A 109.8 . .
C55 C56 H56B 109.8 . .
C55 C56 C57 109.2(4) . .
H56A C56 H56B 108.3 . .
C57 C56 H56A 109.8 . .
C57 C56 H56B 109.8 . .
C56 C57 H57A 109.1 . .
C56 C57 H57B 109.1 . .
H57A C57 H57B 107.8 . .
C58 C57 C56 112.5(4) . .
C58 C57 H57A 109.1 . .
C58 C57 H57B 109.1 . .
C57 C58 H58A 108.2 . .
C57 C58 H58B 108.2 . .
H58A C58 H58B 107.4 . .
C59 C58 C57 116.2(4) . .
C59 C58 H58A 108.2 . .
C59 C58 H58B 108.2 . .
C58 C59 H59A 108.8 . .
C58 C59 H59B 108.8 . .
H59A C59 H59B 107.7 . .
C60 C59 C58 113.8(4) . .
C60 C59 H59A 108.8 . .
C60 C59 H59B 108.8 . .
C59 C60 H60A 109.0 . .
C59 C60 H60B 109.0 . .
C59 C60 C61 113.0(4) . .
H60A C60 H60B 107.8 . .
C61 C60 H60A 109.0 . .
C61 C60 H60B 109.0 . .
C60 C61 H61A 109.0 . .
C60 C61 H61B 109.0 . .
H61A C61 H61B 107.8 . .
C62 C61 C60 113.1(4) . .
C62 C61 H61A 109.0 . .
C62 C61 H61B 109.0 . .
C61 C62 H62A 108.8 . .
C61 C62 H62B 108.8 . .
C61 C62 C63 113.9(4) . .
H62A C62 H62B 107.7 . .
C63 C62 H62A 108.8 . .
C63 C62 H62B 108.8 . .
C62 C63 H63A 108.7 . .
C62 C63 H63B 108.7 . .
C62 C63 C64 114.3(4) . .
H63A C63 H63B 107.6 . .
C64 C63 H63A 108.7 . .
C64 C63 H63B 108.7 . .
C63 C64 H64A 108.7 . .
C63 C64 H64B 108.7 . .
H64A C64 H64B 107.6 . .
C65 C64 C63 114.3(4) . .
C65 C64 H64A 108.7 . .
C65 C64 H64B 108.7 . .
C64 C65 H65A 108.8 . .
C64 C65 H65B 108.8 . .
C64 C65 C66 114.0(4) . .
H65A C65 H65B 107.7 . .
C66 C65 H65A 108.8 . .
C66 C65 H65B 108.8 . .
C65 C66 H66A 108.9 . .
C65 C66 H66B 108.9 . .
C65 C66 C67 113.5(4) . .
H66A C66 H66B 107.7 . .
C67 C66 H66A 108.9 . .
C67 C66 H66B 108.9 . .
C66 C67 H67A 108.7 . .
C66 C67 H67B 108.7 . .
H67A C67 H67B 107.6 . .
C68 C67 C66 114.1(4) . .
C68 C67 H67A 108.7 . .
C68 C67 H67B 108.7 . .
C67 C68 H68A 108.8 . .
C67 C68 H68B 108.8 . .
C67 C68 C69 113.8(4) . .
H68A C68 H68B 107.7 . .
C69 C68 H68A 108.8 . .
C69 C68 H68B 108.8 . .
C68 C69 H69A 108.8 . .
C68 C69 H69B 108.8 . .
H69A C69 H69B 107.7 . .
C70 C69 C68 113.7(4) . .
C70 C69 H69A 108.8 . .
C70 C69 H69B 108.8 . .
C69 C70 H70A 108.9 . .
C69 C70 H70B 108.9 . .
C69 C70 C71 113.4(4) . .
H70A C70 H70B 107.7 . .
C71 C70 H70A 108.9 . .
C71 C70 H70B 108.9 . .
C70 C71 H71A 109.0 . .
C70 C71 H71B 109.0 . .
C70 C71 C72 113.1(5) . .
H71A C71 H71B 107.8 . .
C72 C71 H71A 109.0 . .
C72 C71 H71B 109.0 . .
C71 C72 H72A 109.5 . .
C71 C72 H72B 109.5 . .
C71 C72 H72C 109.5 . .
H72A C72 H72B 109.5 . .
H72A C72 H72C 109.5 . .
H72B C72 H72C 109.5 . .

loop_
_geom_bond_atom_site_label_1
_geom_bond_atom_site_label_2
_geom_bond_distance
_geom_bond_site_symmetry_2
N1 C1 1.547(5) .
N1 C19 1.509(5) .
N1 C37 1.522(5) .
N1 C55 1.560(5) .
C1 H1A 0.9900 .
C1 H1B 0.9900 .
C1 C2 1.467(6) .
C2 H2A 0.9900 .
C2 H2B 0.9900 .
C2 C3 1.543(7) .
C3 H3A 0.9900 .
C3 H3B 0.9900 .
C3 C4 1.532(6) .
C4 H4A 0.9900 .
C4 H4B 0.9900 .
C4 C5 1.529(6) .
C5 H5A 0.9900 .
C5 H5B 0.9900 .
C5 C6 1.532(6) .
C6 H6A 0.9900 .
C6 H6B 0.9900 .
C6 C7 1.528(6) .
C7 H7A 0.9900 .
C7 H7B 0.9900 .
C7 C8 1.512(6) .
C8 H8A 0.9900 .
C8 H8B 0.9900 .
C8 C9 1.536(6) .
C9 H9A 0.9900 .
C9 H9B 0.9900 .
C9 C10 1.503(6) .
C10 H10A 0.9900 .
C10 H10B 0.9900 .
C10 C11 1.504(6) .
C11 H11A 0.9900 .
C11 H11B 0.9900 .
C11 C12 1.540(6) .
C12 H12A 0.9900 .
C12 H12B 0.9900 .
C12 C13 1.508(6) .
C13 H13A 0.9900 .
C13 H13B 0.9900 .
C13 C14 1.528(6) .
C14 H14A 0.9900 .
C14 H14B 0.9900 .
C14 C15 1.505(7) .
C15 H15A 0.9900 .
C15 H15B 0.9900 .
C15 C16 1.498(7) .
C16 H16A 0.9900 .
C16 H16B 0.9900 .
C16 C17 1.530(7) .
C17 H17A 0.9900 .
C17 H17B 0.9900 .
C17 C18 1.553(7) .
C18 H18A 0.9800 .
C18 H18B 0.9800 .
C18 H18C 0.9800 .
C19 H19A 0.9900 .
C19 H19B 0.9900 .
C19 C20 1.508(6) .
C20 H20A 0.9900 .
C20 H20B 0.9900 .
C20 C21 1.511(5) .
C21 H21A 0.9900 .
C21 H21B 0.9900 .
C21 C22 1.485(6) .
C22 H22A 0.9900 .
C22 H22B 0.9900 .
C22 C23 1.565(6) .
C23 H23A 0.9900 .
C23 H23B 0.9900 .
C23 C24 1.526(6) .
C24 H24A 0.9900 .
C24 H24B 0.9900 .
C24 C25 1.538(6) .
C25 H25A 0.9900 .
C25 H25B 0.9900 .
C25 C26 1.513(6) .
C26 H26A 0.9900 .
C26 H26B 0.9900 .
C26 C27 1.508(6) .
C27 H27A 0.9900 .
C27 H27B 0.9900 .
C27 C28 1.544(6) .
C28 H28A 0.9900 .
C28 H28B 0.9900 .
C28 C29 1.494(6) .
C29 H29A 0.9900 .
C29 H29B 0.9900 .
C29 C30 1.542(6) .
C30 H30A 0.9900 .
C30 H30B 0.9900 .
C30 C31 1.522(6) .
C31 H31A 0.9900 .
C31 H31B 0.9900 .
C31 C32 1.526(6) .
C32 H32A 0.9900 .
C32 H32B 0.9900 .
C32 C33 1.530(6) .
C33 H33A 0.9900 .
C33 H33B 0.9900 .
C33 C34 1.523(7) .
C34 H34A 0.9900 .
C34 H34B 0.9900 .
C34 C35 1.523(7) .
C35 H35A 0.9900 .
C35 H35B 0.9900 .
C35 C36 1.530(7) .
C36 H36A 0.9800 .
C36 H36B 0.9800 .
C36 H36C 0.9800 .
C37 H37A 0.9900 .
C37 H37B 0.9900 .
C37 C38 1.497(6) .
C38 H38A 0.9900 .
C38 H38B 0.9900 .
C38 C39 1.533(6) .
C39 H39A 0.9900 .
C39 H39B 0.9900 .
C39 C40 1.501(6) .
C40 H40A 0.9900 .
C40 H40B 0.9900 .
C40 C41 1.528(6) .
C41 H41A 0.9900 .
C41 H41B 0.9900 .
C41 C42 1.538(6) .
C42 H42A 0.9900 .
C42 H42B 0.9900 .
C42 C43 1.561(6) .
C43 H43A 0.9900 .
C43 H43B 0.9900 .
C43 C44 1.530(6) .
C44 H44A 0.9900 .
C44 H44B 0.9900 .
C44 C45 1.532(6) .
C45 H45A 0.9900 .
C45 H45B 0.9900 .
C45 C46 1.538(6) .
C46 H46A 0.9900 .
C46 H46B 0.9900 .
C46 C47 1.515(6) .
C47 H47A 0.9900 .
C47 H47B 0.9900 .
C47 C48 1.524(6) .
C48 H48A 0.9900 .
C48 H48B 0.9900 .
C48 C49 1.528(6) .
C49 H49A 0.9900 .
C49 H49B 0.9900 .
C49 C50 1.493(6) .
C50 H50A 0.9900 .
C50 H50B 0.9900 .
C50 C51 1.537(6) .
C51 H51A 0.9900 .
C51 H51B 0.9900 .
C51 C52 1.507(6) .
C52 H52A 0.9900 .
C52 H52B 0.9900 .
C52 C53 1.526(7) .
C53 H53A 0.9900 .
C53 H53B 0.9900 .
C53 C54 1.539(7) .
C54 H54A 0.9800 .
C54 H54B 0.9800 .
C54 H54C 0.9800 .
C55 H55A 0.9900 .
C55 H55B 0.9900 .
C55 C56 1.483(6) .
C56 H56A 0.9900 .
C56 H56B 0.9900 .
C56 C57 1.527(7) .
C57 H57A 0.9900 .
C57 H57B 0.9900 .
C57 C58 1.518(6) .
C58 H58A 0.9900 .
C58 H58B 0.9900 .
C58 C59 1.518(6) .
C59 H59A 0.9900 .
C59 H59B 0.9900 .
C59 C60 1.511(6) .
C60 H60A 0.9900 .
C60 H60B 0.9900 .
C60 C61 1.545(6) .
C61 H61A 0.9900 .
C61 H61B 0.9900 .
C61 C62 1.498(6) .
C62 H62A 0.9900 .
C62 H62B 0.9900 .
C62 C63 1.523(6) .
C63 H63A 0.9900 .
C63 H63B 0.9900 .
C63 C64 1.534(6) .
C64 H64A 0.9900 .
C64 H64B 0.9900 .
C64 C65 1.495(6) .
C65 H65A 0.9900 .
C65 H65B 0.9900 .
C65 C66 1.517(6) .
C66 H66A 0.9900 .
C66 H66B 0.9900 .
C66 C67 1.545(6) .
C67 H67A 0.9900 .
C67 H67B 0.9900 .
C67 C68 1.506(6) .
C68 H68A 0.9900 .
C68 H68B 0.9900 .
C68 C69 1.527(7) .
C69 H69A 0.9900 .
C69 H69B 0.9900 .
C69 C70 1.490(6) .
C70 H70A 0.9900 .
C70 H70B 0.9900 .
C70 C71 1.539(7) .
C71 H71A 0.9900 .
C71 H71B 0.9900 .
C71 C72 1.539(7) .
C72 H72A 0.9800 .
C72 H72B 0.9800 .
C72 H72C 0.9800 .

loop_
_geom_torsion_atom_site_label_1
_geom_torsion_atom_site_label_2
_geom_torsion_atom_site_label_3
_geom_torsion_atom_site_label_4
_geom_torsion
_geom_torsion_site_symmetry_1
_geom_torsion_site_symmetry_2
_geom_torsion_site_symmetry_3
_geom_torsion_site_symmetry_4
N1 C1 C2 C3 173.6(4) . . . .
N1 C19 C20 C21 179.5(3) . . . .
N1 C37 C38 C39 177.8(4) . . . .
N1 C55 C56 C57 171.6(4) . . . .
C1 N1 C19 C20 -53.7(4) . . . .
C1 N1 C37 C38 -173.6(4) . . . .
C1 N1 C55 C56 72.5(5) . . . .
C1 C2 C3 C4 -176.2(4) . . . .
C2 C3 C4 C5 67.9(6) . . . .
C3 C4 C5 C6 -175.7(4) . . . .
C4 C5 C6 C7 178.4(4) . . . .
C5 C6 C7 C8 -177.0(4) . . . .
C6 C7 C8 C9 179.9(4) . . . .
C7 C8 C9 C10 -178.7(5) . . . .
C8 C9 C10 C11 -179.7(5) . . . .
C9 C10 C11 C12 -180.0(5) . . . .
C10 C11 C12 C13 -179.9(5) . . . .
C11 C12 C13 C14 179.5(5) . . . .
C12 C13 C14 C15 -179.5(5) . . . .
C13 C14 C15 C16 -178.4(5) . . . .
C14 C15 C16 C17 -180.0(5) . . . .
C15 C16 C17 C18 -177.0(5) . . . .
C19 N1 C1 C2 -49.0(5) . . . .
C19 N1 C37 C38 65.6(5) . . . .
C19 N1 C55 C56 -170.5(4) . . . .
C19 C20 C21 C22 -71.8(5) . . . .
C20 C21 C22 C23 -167.4(4) . . . .
C21 C22 C23 C24 -180.0(4) . . . .
C22 C23 C24 C25 178.9(4) . . . .
C23 C24 C25 C26 178.4(4) . . . .
C24 C25 C26 C27 180.0(4) . . . .
C25 C26 C27 C28 -179.5(4) . . . .
C26 C27 C28 C29 -179.0(5) . . . .
C27 C28 C29 C30 180.0(4) . . . .
C28 C29 C30 C31 -179.5(5) . . . .
C29 C30 C31 C32 -179.7(5) . . . .
C30 C31 C32 C33 -178.8(5) . . . .
C31 C32 C33 C34 -179.3(5) . . . .
C32 C33 C34 C35 177.8(5) . . . .
C33 C34 C35 C36 -177.7(5) . . . .
C37 N1 C1 C2 -173.0(4) . . . .
C37 N1 C19 C20 67.0(5) . . . .
C37 N1 C55 C56 -46.8(5) . . . .
C37 C38 C39 C40 -71.1(6) . . . .
C38 C39 C40 C41 -171.6(4) . . . .
C39 C40 C41 C42 177.8(4) . . . .
C40 C41 C42 C43 178.5(4) . . . .
C41 C42 C43 C44 178.7(4) . . . .
C42 C43 C44 C45 179.7(4) . . . .
C43 C44 C45 C46 179.3(4) . . . .
C44 C45 C46 C47 179.6(4) . . . .
C45 C46 C47 C48 178.6(4) . . . .
C46 C47 C48 C49 179.2(4) . . . .
C47 C48 C49 C50 -179.4(5) . . . .
C48 C49 C50 C51 -179.0(5) . . . .
C49 C50 C51 C52 178.9(5) . . . .
C50 C51 C52 C53 179.9(5) . . . .
C51 C52 C53 C54 176.8(5) . . . .
C55 N1 C1 C2 66.5(5) . . . .
C55 N1 C19 C20 -171.5(4) . . . .
C55 N1 C37 C38 -53.6(4) . . . .
C55 C56 C57 C58 -178.9(4) . . . .
C56 C57 C58 C59 65.3(6) . . . .
C57 C58 C59 C60 -177.2(4) . . . .
C58 C59 C60 C61 178.2(4) . . . .
C59 C60 C61 C62 -177.1(5) . . . .
C60 C61 C62 C63 178.1(5) . . . .
C61 C62 C63 C64 -179.1(5) . . . .
C62 C63 C64 C65 -178.7(5) . . . .
C63 C64 C65 C66 -179.7(5) . . . .
C64 C65 C66 C67 179.5(5) . . . .
C65 C66 C67 C68 179.5(5) . . . .
C66 C67 C68 C69 -179.8(5) . . . .
C67 C68 C69 C70 178.4(5) . . . .
C68 C69 C70 C71 178.0(5) . . . .
C69 C70 C71 C72 177.0(5) . . . .
